data_4322019
loop_
_publ_author_name
'Donald J. Darensbourg'
'Jeffrey B. Robertson'
'David L. Larkins'
'Joseph H. Reibenspies'

_publ_section_title
;
 Water-Soluble Organometallic Compounds. 7.1 Further Studies of
 1,3,5-Triaza-7-Phosphaadamantane Derivatives of Group 10 Metals,
 Including Metal Carbonyls and Hydrides
;
_journal_name_full 'Inorganic Chemistry'
_journal_page_first 2473
_journal_page_last 2481
_journal_paper_doi 10.1021/ic981243j
_journal_volume 38
_journal_year 1999
_chemical_formula_sum 'C24 H56 B2 F8 N12 O4 P4 Pt'
_chemical_formula_weight 1069.40
_chemical_name_systematic
;
 ?
;
_space_group_IT_number 15
_symmetry_cell_setting orthorhombic
_symmetry_space_group_name_Hall '-C 2yc'
_symmetry_space_group_name_H-M 'C 1 2/c 1'
_atom_sites_solution_hydrogens geom
_atom_sites_solution_primary direct
_atom_sites_solution_secondary difmap
_audit_creation_method SHELXL
_cell_angle_alpha 90.00
_cell_angle_beta 115.61(3)
_cell_angle_gamma 90.00
_cell_formula_units_Z 8
_cell_length_a 25.079(5)
_cell_length_b 21.639(4)
_cell_length_c 17.325(4)
_cell_measurement_temperature 173(2)
_cell_volume 8478(4)
_computing_structure_refinement 'SHELXL-93 (Sheldrick, 1993)'
_computing_structure_solution 'SHELXS-86 (Sheldrick, 1990)'
_diffrn_ambient_temperature 173(2)
_diffrn_radiation_monochromator graphite
_diffrn_radiation_source 'fine-focus sealed tube'
_diffrn_radiation_type CuK\a
_diffrn_radiation_wavelength 1.54184
_diffrn_reflns_av_R_equivalents 0.0810
_diffrn_reflns_av_sigmaI/netI 0.1849
_diffrn_reflns_limit_h_max 26
_diffrn_reflns_limit_h_min 0
_diffrn_reflns_limit_k_max 22
_diffrn_reflns_limit_k_min 0
_diffrn_reflns_limit_l_max 16
_diffrn_reflns_limit_l_min -18
_diffrn_reflns_number 5228
_diffrn_reflns_theta_max 55.05
_diffrn_reflns_theta_min 2.83
_exptl_absorpt_coefficient_mu 8.349
_exptl_crystal_density_diffrn 1.676
_exptl_crystal_F_000 4288
_exptl_crystal_size_max 0.30
_exptl_crystal_size_mid 0.20
_exptl_crystal_size_min 0.20
_refine_diff_density_max 2.020
_refine_diff_density_min -1.616
_refine_diff_density_rms 0.161
_refine_ls_extinction_method none
_refine_ls_goodness_of_fit_all 1.194
_refine_ls_goodness_of_fit_obs 1.467
_refine_ls_matrix_type full
_refine_ls_number_parameters 514
_refine_ls_number_reflns 5102
_refine_ls_number_restraints 30
_refine_ls_restrained_S_all 1.193
_refine_ls_restrained_S_obs 1.463
_refine_ls_R_factor_all 0.1665
_refine_ls_R_factor_obs 0.0828
_refine_ls_shift/esd_max -19.018
_refine_ls_shift/esd_mean 0.381
_refine_ls_structure_factor_coef Fsqd
_refine_ls_weighting_details 'w=1/[\s^2^(Fo^2^)+(0.0500P)^2^+0.0000P] where P=(Fo^2^+2Fc^2^)/3'
_refine_ls_weighting_scheme calc
_refine_ls_wR_factor_all 0.1914
_refine_ls_wR_factor_obs 0.1771
_reflns_number_observed 3101
_reflns_number_total 5102
_reflns_observed_criterion >2sigma(I)
_cod_data_source_file ic981243j_4.cif
_cod_data_source_block dd386
_cod_depositor_comments
;
The following automatic conversions were performed:

'_refine_ls_weighting_scheme' value 'calc
w=1/[\s^2^(Fo^2^)+(0.0500P)^2^+0.0000P] where P=(Fo^2^+2Fc^2^)/3' was
changed to 'calc'. New tag '_refine_ls_weighting_details' was
created. The value of the new tag was set to
'w=1/[\s^2^(Fo^2^)+(0.0500P)^2^+0.0000P] where P=(Fo^2^+2Fc^2^)/3'.

Automatic conversion script
Id: cif_fix_values 3143 2015-03-26 13:38:13Z robertas 
;
_cod_original_cell_volume 8477.8(29)
_cod_database_code 4322019

loop_
_symmetry_equiv_pos_as_xyz
'x, y, z'
'-x, y, -z+1/2'
'x+1/2, y+1/2, z'
'-x+1/2, y+1/2, -z+1/2'
'-x, -y, -z'
'x, -y, z-1/2'
'-x+1/2, -y+1/2, -z'
'x+1/2, -y+1/2, z-1/2'

loop_
_atom_site_aniso_label
_atom_site_aniso_U_11
_atom_site_aniso_U_22
_atom_site_aniso_U_33
_atom_site_aniso_U_23
_atom_site_aniso_U_13
_atom_site_aniso_U_12
Pt1 0.0460(5) 0.0460(5) 0.0424(4) -0.0014(4) 0.0176(3) -0.0056(4)
P1 0.025(2) 0.034(2) 0.047(2) -0.001(2) 0.021(2) -0.005(2)
P2 0.038(2) 0.024(2) 0.040(2) 0.006(2) 0.025(2) 0.004(2)
P3 0.032(2) 0.027(2) 0.035(2) 0.004(2) 0.010(2) -0.012(2)
P4 0.022(2) 0.037(2) 0.042(2) -0.013(2) 0.019(2) -0.003(2)
N1 0.053(9) 0.073(12) 0.040(8) 0.004(8) 0.027(7) -0.014(8)
N2 0.054(9) 0.039(10) 0.071(10) 0.007(7) 0.032(8) 0.010(7)
N3 0.048(8) 0.055(10) 0.029(7) 0.001(6) 0.014(6) -0.005(7)
N4 0.045(9) 0.025(7) 0.067(10) 0.003(7) 0.035(8) -0.004(6)
N5 0.062(9) 0.038(8) 0.061(9) 0.020(7) 0.040(8) 0.003(7)
N6 0.038(7) 0.046(9) 0.051(8) -0.011(7) 0.028(6) -0.004(6)
N7 0.032(7) 0.039(8) 0.039(7) 0.012(6) 0.005(6) -0.002(6)
N8 0.030(7) 0.029(8) 0.043(8) 0.002(6) 0.003(6) -0.013(6)
N9 0.046(8) 0.032(8) 0.044(8) 0.015(6) 0.018(7) -0.001(6)
N10 0.047(8) 0.015(7) 0.061(9) -0.018(6) 0.029(7) -0.001(6)
N11 0.035(8) 0.048(10) 0.079(11) -0.027(9) 0.017(8) -0.012(7)
N12 0.031(8) 0.071(11) 0.081(11) -0.042(9) 0.030(8) -0.015(7)
C1 0.038(10) 0.058(12) 0.057(10) -0.003(9) 0.030(8) -0.003(8)
C2 0.054(10) 0.034(10) 0.045(10) 0.001(8) 0.013(8) 0.003(8)
C3 0.055(11) 0.053(11) 0.056(11) -0.002(9) 0.041(9) -0.008(9)
C4 0.062(12) 0.097(16) 0.051(10) 0.000(10) 0.034(10) -0.001(11)
C5 0.057(10) 0.078(15) 0.030(8) -0.024(9) 0.024(8) -0.039(10)
C6 0.040(10) 0.074(13) 0.050(10) 0.000(9) 0.023(8) -0.007(9)
C7 0.047(10) 0.038(10) 0.052(10) 0.023(8) 0.027(9) 0.021(8)
C8 0.057(11) 0.029(9) 0.057(10) 0.022(8) 0.043(9) 0.004(8)
C9 0.042(10) 0.038(10) 0.055(10) 0.012(8) 0.023(8) 0.002(8)
C10 0.057(11) 0.041(11) 0.058(11) 0.037(9) 0.028(9) 0.001(9)
C11 0.031(9) 0.049(11) 0.045(10) 0.006(8) 0.014(8) 0.001(8)
C12 0.049(10) 0.045(11) 0.060(11) -0.006(9) 0.040(9) -0.005(8)
C13 0.018(8) 0.050(10) 0.037(9) 0.004(8) 0.004(7) 0.014(7)
C14 0.048(10) 0.023(9) 0.051(10) 0.003(7) 0.023(9) -0.003(7)
C15 0.033(9) 0.034(9) 0.041(8) 0.017(7) 0.020(7) -0.008(7)
C16 0.020(8) 0.042(10) 0.050(10) -0.011(8) 0.005(7) -0.013(7)
C17 0.026(9) 0.059(11) 0.062(11) 0.020(9) 0.023(8) 0.002(8)
C18 0.041(10) 0.044(11) 0.058(11) 0.019(9) 0.008(9) -0.010(8)
C19 0.059(11) 0.028(10) 0.037(9) 0.001(7) 0.023(8) -0.002(8)
C20 0.043(10) 0.043(11) 0.049(9) -0.002(9) 0.021(8) 0.001(8)
C21 0.046(10) 0.049(12) 0.063(11) -0.027(10) 0.036(9) -0.006(9)
C22 0.032(10) 0.028(10) 0.115(17) -0.002(10) 0.027(11) -0.014(8)
C23 0.035(10) 0.021(9) 0.093(14) 0.005(9) 0.020(10) 0.007(7)
C24 0.060(12) 0.037(11) 0.078(12) -0.038(9) 0.023(10) 0.012(9)
B1 0.040(11) 0.032(12) 0.045(12) -0.006(9) 0.017(10) -0.007(8)
F1 0.033(5) 0.076(7) 0.064(6) 0.006(5) 0.025(4) 0.015(5)
F2 0.089(8) 0.076(8) 0.087(8) -0.026(7) -0.006(7) 0.027(6)
F3 0.121(9) 0.036(7) 0.092(8) -0.024(6) 0.032(7) -0.006(6)
F4 0.121(10) 0.085(9) 0.259(17) 0.077(9) 0.162(12) 0.041(7)
B2 0.016(14) 0.050(20) 0.045(17) 0.000 0.010(13) 0.000
F5 0.113(37) 0.137(35) 0.101(27) -0.006(25) 0.054(25) -0.049(29)
F6 0.145(27) 0.076(17) 0.289(68) -0.138(31) 0.162(43) -0.081(27)
F5' 0.079(17) 0.192(31) 0.047(15) -0.003(17) 0.039(14) 0.021(20)
F6' 0.040(16) 0.050(20) 0.146(36) -0.013(22) -0.004(20) 0.030(14)
B3 0.135(40) 0.064(28) 0.053(21) 0.000 0.035(25) 0.000
F7 0.148(29) 0.082(24) 0.200(35) -0.112(24) -0.011(26) 0.016(20)
F8 0.188(34) 0.080(21) 0.163(34) -0.054(21) 0.107(30) -0.044(23)
F7' 0.228(48) 0.140(38) 0.235(41) 0.053(33) 0.162(39) 0.001(33)
F8' 0.264(67) 0.089(22) 0.352(68) 0.164(32) 0.193(65) 0.075(37)

loop_
_atom_site_label
_atom_site_type_symbol
_atom_site_fract_x
_atom_site_fract_y
_atom_site_fract_z
_atom_site_U_iso_or_equiv
_atom_site_thermal_displace_type
_atom_site_occupancy
_atom_site_calc_flag
_atom_site_refinement_flags
_atom_site_disorder_group
Pt1 Pt -0.06948(3) -0.21148(3) -0.02837(4) 0.0453(3) Uani 1 d . .
P1 P -0.11205(15) -0.2129(2) -0.1750(2) 0.0337(9) Uani 1 d . .
P2 P 0.0178(2) -0.1588(2) 0.0290(2) 0.0309(9) Uani 1 d . .
P3 P -0.1317(2) -0.1599(2) 0.0141(2) 0.0329(10) Uani 1 d . .
P4 P -0.0557(2) -0.3102(2) 0.0229(2) 0.0317(10) Uani 1 d . .
N1 N -0.1029(6) -0.2014(7) -0.3280(8) 0.053(4) Uani 1 d . .
N2 N -0.1774(6) -0.2745(6) -0.3268(9) 0.053(4) Uani 1 d . .
N3 N -0.1938(5) -0.1619(6) -0.3287(7) 0.045(3) Uani 1 d . .
N4 N 0.0787(5) -0.0489(5) 0.0422(8) 0.041(3) Uani 1 d . .
N5 N 0.1343(6) -0.1444(6) 0.0538(8) 0.049(4) Uani 1 d . .
N6 N 0.1129(5) -0.1121(6) 0.1735(7) 0.042(3) Uani 1 d . .
N7 N -0.1551(5) -0.1121(6) 0.1455(7) 0.040(3) Uani 1 d . .
N8 N -0.2406(5) -0.1517(5) 0.0188(8) 0.039(3) Uani 1 d . .
N9 N -0.1940(5) -0.0539(5) 0.0099(7) 0.041(3) Uani 1 d . .
N10 N -0.0206(5) -0.3903(5) 0.1625(8) 0.039(3) Uani 1 d . .
N11 N -0.1027(5) -0.4252(6) 0.0268(10) 0.057(4) Uani 1 d . .
N12 N -0.0008(5) -0.4249(7) 0.0422(10) 0.059(4) Uani 1 d . .
C1 C -0.0667(7) -0.2033(8) -0.2335(10) 0.047(4) Uani 1 d . .
H1A H -0.0437(7) -0.1645(8) -0.2148(10) 0.057 Uiso 1 calc R .
H1B H -0.0383(7) -0.2380(8) -0.2192(10) 0.057 Uiso 1 calc R .
C2 C -0.1517(7) -0.2820(7) -0.2342(9) 0.047(4) Uani 1 d . .
H2A H -0.1239(7) -0.3173(7) -0.2178(9) 0.057 Uiso 1 calc R .
H2B H -0.1836(7) -0.2920(7) -0.2171(9) 0.057 Uiso 1 calc R .
C3 C -0.1690(7) -0.1574(7) -0.2348(9) 0.048(4) Uani 1 d . .
H3A H -0.2018(7) -0.1621(7) -0.2179(9) 0.058 Uiso 1 calc R .
H3B H -0.1525(7) -0.1154(7) -0.2177(9) 0.058 Uiso 1 calc R .
C4 C -0.1299(8) -0.2636(9) -0.3542(11) 0.067(5) Uani 1 d . .
H4A H -0.1464(8) -0.2674(9) -0.4173(11) 0.080 Uiso 1 calc R .
H4B H -0.0989(8) -0.2955(9) -0.3287(11) 0.080 Uiso 1 calc R .
C5 C -0.2190(7) -0.2238(8) -0.3540(9) 0.053(5) Uani 1 d . .
H5A H -0.2483(7) -0.2306(8) -0.3309(9) 0.064 Uiso 1 calc R .
H5B H -0.2405(7) -0.2250(8) -0.4172(9) 0.064 Uiso 1 calc R .
C6 C -0.1450(7) -0.1530(8) -0.3556(10) 0.053(5) Uani 1 d . .
H6A H -0.1623(7) -0.1502(8) -0.4188(10) 0.064 Uiso 1 calc R .
H6B H -0.1247(7) -0.1134(8) -0.3320(10) 0.064 Uiso 1 calc R .
C7 C 0.0197(7) -0.0776(7) 0.0010(10) 0.044(4) Uani 1 d . .
H7A H 0.0052(7) -0.0744(7) -0.0619(10) 0.053 Uiso 1 calc R .
H7B H -0.0077(7) -0.0539(7) 0.0171(10) 0.053 Uiso 1 calc R .
C8 C 0.0824(7) -0.1849(7) 0.0151(10) 0.041(4) Uani 1 d . .
H8A H 0.0934(7) -0.2267(7) 0.0403(10) 0.050 Uiso 1 calc R .
H8B H 0.0713(7) -0.1884(7) -0.0469(10) 0.050 Uiso 1 calc R .
C9 C 0.0558(6) -0.1495(7) 0.1451(9) 0.044(4) Uani 1 d . .
H9A H 0.0290(6) -0.1285(7) 0.1651(9) 0.053 Uiso 1 calc R .
H9B H 0.0651(6) -0.1909(7) 0.1722(9) 0.053 Uiso 1 calc R .
C10 C 0.1212(7) -0.0814(7) 0.0183(10) 0.051(5) Uani 1 d . .
H10A H 0.1584(7) -0.0574(7) 0.0393(10) 0.061 Uiso 1 calc R .
H10B H 0.1048(7) -0.0836(7) -0.0449(10) 0.061 Uiso 1 calc R .
C11 C 0.1538(6) -0.1438(8) 0.1448(9) 0.042(4) Uani 1 d . .
H11A H 0.1929(6) -0.1232(8) 0.1717(9) 0.051 Uiso 1 calc R .
H11B H 0.1592(6) -0.1870(8) 0.1657(9) 0.051 Uiso 1 calc R .
C12 C 0.1003(7) -0.0488(7) 0.1349(10) 0.045(4) Uani 1 d . .
H12A H 0.0705(7) -0.0286(7) 0.1497(10) 0.054 Uiso 1 calc R .
H12B H 0.1370(7) -0.0239(7) 0.1603(10) 0.054 Uiso 1 calc R .
C13 C -0.1114(6) -0.1462(7) 0.1273(8) 0.038(4) Uani 1 d . .
H13A H -0.1044(6) -0.1866(7) 0.1569(8) 0.046 Uiso 1 calc R .
H13B H -0.0737(6) -0.1230(7) 0.1520(8) 0.046 Uiso 1 calc R .
C14 C -0.2059(7) -0.1903(6) -0.0114(10) 0.040(4) Uani 1 d . .
H14A H -0.2277(7) -0.1949(6) -0.0743(10) 0.048 Uiso 1 calc R .
H14B H -0.2019(7) -0.2319(6) 0.0142(10) 0.048 Uiso 1 calc R .
C15 C -0.1549(6) -0.0801(6) -0.0232(9) 0.035(4) Uani 1 d . .
H15A H -0.1193(6) -0.0538(6) -0.0055(9) 0.042 Uiso 1 calc R .
H15B H -0.1753(6) -0.0800(6) -0.0865(9) 0.042 Uiso 1 calc R .
C16 C -0.1668(6) -0.0493(7) 0.1023(9) 0.041(4) Uani 1 d . .
H16A H -0.1929(6) -0.0252(7) 0.1205(9) 0.049 Uiso 1 calc R .
H16B H -0.1289(6) -0.0267(7) 0.1213(9) 0.049 Uiso 1 calc R .
C17 C -0.2122(6) -0.1464(8) 0.1105(10) 0.047(4) Uani 1 d . .
H17A H -0.2050(6) -0.1885(8) 0.1354(10) 0.057 Uiso 1 calc R .
H17B H -0.2396(6) -0.1254(8) 0.1293(10) 0.057 Uiso 1 calc R .
C18 C -0.2486(7) -0.0894(7) -0.0175(10) 0.052(5) Uani 1 d . .
H18A H -0.2671(7) -0.0926(7) -0.0807(10) 0.063 Uiso 1 calc R .
H18B H -0.2763(7) -0.0665(7) -0.0011(10) 0.063 Uiso 1 calc R .
C19 C -0.0269(7) -0.3242(6) 0.1397(9) 0.041(4) Uani 1 d . .
H19A H 0.0122(7) -0.3039(6) 0.1693(9) 0.049 Uiso 1 calc R .
H19B H -0.0540(7) -0.3048(6) 0.1606(9) 0.049 Uiso 1 calc R .
C20 C -0.1180(6) -0.3633(7) -0.0113(9) 0.044(4) Uani 1 d . .
H20A H -0.1486(6) -0.3453(7) 0.0037(9) 0.053 Uiso 1 calc R .
H20B H -0.1354(6) -0.3673(7) -0.0744(9) 0.053 Uiso 1 calc R .
C21 C -0.0046(7) -0.3629(8) 0.0032(10) 0.049(5) Uani 1 d . .
H21A H -0.0183(7) -0.3677(8) -0.0593(10) 0.058 Uiso 1 calc R .
H21B H 0.0353(7) -0.3442(8) 0.0269(10) 0.058 Uiso 1 calc R .
C22 C -0.0803(7) -0.4231(7) 0.1195(12) 0.060(5) Uani 1 d . .
H22A H -0.0762(7) -0.4658(7) 0.1419(12) 0.072 Uiso 1 calc R .
H22B H -0.1093(7) -0.4013(7) 0.1345(12) 0.072 Uiso 1 calc R .
C23 C 0.0204(6) -0.4221(7) 0.1342(11) 0.053(5) Uani 1 d . .
H23A H 0.0589(6) -0.4002(7) 0.1589(11) 0.063 Uiso 1 calc R .
H23B H 0.0273(6) -0.4647(7) 0.1573(11) 0.063 Uiso 1 calc R .
C24 C -0.0589(7) -0.4568(8) 0.0055(11) 0.060(5) Uani 1 d . .
H24A H -0.0739(7) -0.4589(8) -0.0575(11) 0.073 Uiso 1 calc R .
H24B H -0.0536(7) -0.4997(8) 0.0276(11) 0.073 Uiso 1 calc R .
B1 B -0.3443(7) -0.1941(7) -0.2471(11) 0.040(5) Uani 1 d D .
F1 F -0.2914(3) -0.2250(4) -0.2251(5) 0.056(3) Uani 1 d D .
F2 F -0.3781(5) -0.2011(5) -0.3311(7) 0.099(4) Uani 1 d D .
F3 F -0.3340(5) -0.1329(4) -0.2285(6) 0.088(4) Uani 1 d D .
F4 F -0.3714(5) -0.2194(5) -0.2017(10) 0.127(6) Uani 1 d D .
B2 B 0.0000 -0.0127(10) -0.2500 0.038(7) Uani 1 d SD .
F5 F -0.0400(19) -0.0464(23) -0.2331(23) 0.115(18) Uani 0.50 d PD .
F6 F 0.0039(17) 0.0440(9) -0.2203(20) 0.146(23) Uani 0.50 d PD .
F5' F -0.0269(10) -0.0066(14) -0.3417(10) 0.102(10) Uani 0.50 d PD .
F6' F 0.0515(15) -0.0395(19) -0.2297(23) 0.095(15) Uani 0.50 d PD .
B3 B 0.0000 -0.4045(12) 0.7500 0.086(12) Uani 1 d SD .
F7 F -0.0517(11) -0.4150(12) 0.6767(19) 0.174(20) Uani 0.50 d PD .
F8 F -0.0043(14) -0.3542(11) 0.7883(19) 0.133(13) Uani 0.50 d PD .
F7' F 0.0421(15) -0.3919(15) 0.7179(25) 0.179(17) Uani 0.50 d PD .
F8' F 0.0178(17) -0.4534(12) 0.7978(21) 0.214(25) Uani 0.50 d PD .
O1W O -0.2651(5) 0.0565(6) 0.1165(8) 0.086(4) Uiso 1 d . .
H1WA H -0.2479(5) 0.0622(6) 0.1703(8) 0.129 Uiso 1 d R .
H1WB H -0.2666(5) 0.0905(6) 0.0910(8) 0.129 Uiso 1 d R .
O2W O 0.2545(7) -0.0345(8) 0.2699(10) 0.144(7) Uiso 1 d . .
H2WB H 0.2551(7) 0.0004(8) 0.2480(10) 0.216 Uiso 1 d R .
H2WC H 0.2579(7) -0.0295(8) 0.3205(10) 0.216 Uiso 1 d R .
O3W O -0.3315(14) 0.0866(13) 0.0174(19) 0.267(15) Uiso 1 d . .
H3WA H -0.3665(14) 0.0724(13) -0.0048(19) 0.401 Uiso 1 d R .
H3WB H -0.3212(14) 0.0945(13) 0.0700(19) 0.401 Uiso 1 d R .
O4W O 0.3091(14) -0.0326(15) 0.2245(18) 0.287(15) Uiso 1 d . .
H4WA H 0.3341(14) -0.0577(15) 0.2215(18) 0.430 Uiso 1 d R .
H4WB H 0.3092(14) 0.0006(15) 0.1983(18) 0.430 Uiso 1 d R .

loop_
_atom_type_symbol
_atom_type_description
_atom_type_scat_dispersion_real
_atom_type_scat_dispersion_imag
_atom_type_scat_source
C C 0.0181 0.0091 'International Tables Vol C Tables 4.2.6.8 and 6.1.1.4'
H H 0.0000 0.0000 'International Tables Vol C Tables 4.2.6.8 and 6.1.1.4'
N N 0.0311 0.0180 'International Tables Vol C Tables 4.2.6.8 and 6.1.1.4'
O O 0.0492 0.0322 'International Tables Vol C Tables 4.2.6.8 and 6.1.1.4'
B B 0.0090 0.0039 'International Tables Vol C Tables 4.2.6.8 and 6.1.1.4'
F F 0.0727 0.0534 'International Tables Vol C Tables 4.2.6.8 and 6.1.1.4'
P P 0.2955 0.4335 'International Tables Vol C Tables 4.2.6.8 and 6.1.1.4'
Pt Pt -4.5932 6.9264 'International Tables Vol C Tables 4.2.6.8 and 6.1.1.4'

loop_
_geom_angle_atom_site_label_1
_geom_angle_atom_site_label_2
_geom_angle_atom_site_label_3
_geom_angle
_geom_angle_site_symmetry_1
_geom_angle_site_symmetry_3
_geom_angle_publ_flag
P2 Pt1 P4 110.05(13) . . ?
P2 Pt1 P3 106.00(13) . . ?
P4 Pt1 P3 110.03(13) . . ?
P2 Pt1 P1 112.92(13) . . ?
P4 Pt1 P1 109.80(14) . . ?
P3 Pt1 P1 107.95(13) . . ?
C3 P1 C1 97.7(7) . . ?
C3 P1 C2 96.7(7) . . ?
C1 P1 C2 95.6(8) . . ?
C3 P1 Pt1 120.0(5) . . ?
C1 P1 Pt1 120.6(5) . . ?
C2 P1 Pt1 120.6(5) . . ?
C8 P2 C9 96.3(7) . . ?
C8 P2 C7 97.8(7) . . ?
C9 P2 C7 97.2(7) . . ?
C8 P2 Pt1 121.8(5) . . ?
C9 P2 Pt1 118.7(5) . . ?
C7 P2 Pt1 119.7(5) . . ?
C13 P3 C14 95.7(7) . . ?
C13 P3 C15 97.1(7) . . ?
C14 P3 C15 96.7(6) . . ?
C13 P3 Pt1 120.9(4) . . ?
C14 P3 Pt1 120.6(5) . . ?
C15 P3 Pt1 120.0(5) . . ?
C20 P4 C21 96.6(7) . . ?
C20 P4 C19 97.3(7) . . ?
C21 P4 C19 97.2(7) . . ?
C20 P4 Pt1 120.0(5) . . ?
C21 P4 Pt1 120.4(6) . . ?
C19 P4 Pt1 119.9(5) . . ?
C6 N1 C4 113.1(13) . . ?
C6 N1 C1 113.8(13) . . ?
C4 N1 C1 106.9(12) . . ?
C5 N2 C2 111.0(13) . . ?
C5 N2 C4 109.9(13) . . ?
C2 N2 C4 109.7(13) . . ?
C5 N3 C3 108.2(11) . . ?
C5 N3 C6 109.1(12) . . ?
C3 N3 C6 108.9(11) . . ?
C12 N4 C7 110.7(12) . . ?
C12 N4 C10 109.8(12) . . ?
C7 N4 C10 110.9(12) . . ?
C11 N5 C8 108.8(11) . . ?
C11 N5 C10 111.0(13) . . ?
C8 N5 C10 111.6(12) . . ?
C11 N6 C12 108.4(11) . . ?
C11 N6 C9 109.5(11) . . ?
C12 N6 C9 110.7(11) . . ?
C13 N7 C17 109.8(12) . . ?
C13 N7 C16 110.3(12) . . ?
C17 N7 C16 107.4(10) . . ?
C17 N8 C14 110.8(12) . . ?
C17 N8 C18 108.1(12) . . ?
C14 N8 C18 111.5(12) . . ?
C15 N9 C18 111.5(12) . . ?
C15 N9 C16 112.9(11) . . ?
C18 N9 C16 108.9(11) . . ?
C19 N10 C23 111.6(12) . . ?
C19 N10 C22 110.6(12) . . ?
C23 N10 C22 107.3(11) . . ?
C22 N11 C20 111.6(12) . . ?
C22 N11 C24 108.6(13) . . ?
C20 N11 C24 112.9(14) . . ?
C23 N12 C24 108.5(14) . . ?
C23 N12 C21 112.5(12) . . ?
C24 N12 C21 111.5(13) . . ?
N1 C1 P1 112.4(10) . . ?
N2 C2 P1 113.5(10) . . ?
N3 C3 P1 116.2(10) . . ?
N2 C4 N1 111.6(14) . . ?
N2 C5 N3 116.1(13) . . ?
N1 C6 N3 113.0(13) . . ?
N4 C7 P2 114.4(9) . . ?
N5 C8 P2 114.6(11) . . ?
N6 C9 P2 112.5(10) . . ?
N4 C10 N5 112.4(12) . . ?
N5 C11 N6 114.5(12) . . ?
N4 C12 N6 113.4(12) . . ?
N7 C13 P3 115.3(9) . . ?
N8 C14 P3 114.1(10) . . ?
N9 C15 P3 113.1(9) . . ?
N9 C16 N7 112.5(11) . . ?
N8 C17 N7 114.8(12) . . ?
N9 C18 N8 114.1(12) . . ?
N10 C19 P4 113.4(10) . . ?
N11 C20 P4 114.1(10) . . ?
N12 C21 P4 112.8(11) . . ?
N11 C22 N10 112.4(13) . . ?
N12 C23 N10 114.0(12) . . ?
N11 C24 N12 112.2(11) . . ?
F2 B1 F4 110.0(13) . . ?
F2 B1 F3 109.5(13) . . ?
F4 B1 F3 110.2(14) . . ?
F2 B1 F1 109.0(13) . . ?
F4 B1 F1 107.9(12) . . ?
F3 B1 F1 110.2(12) . . ?
F6 B2 F6 42.8(27) 2_554 . ?
F6 B2 F6' 114.5(33) 2_554 . ?
F6 B2 F6' 114.1(20) . . ?
F6 B2 F6' 114.1(20) 2_554 2_554 ?
F6 B2 F6' 114.5(33) . 2_554 ?
F6' B2 F6' 127.6(45) . 2_554 ?
F6 B2 F5 110.5(22) 2_554 2_554 ?
F6 B2 F5 129.9(36) . 2_554 ?
F6' B2 F5 25.7(25) . 2_554 ?
F6' B2 F5 115.5(20) 2_554 2_554 ?
F6 B2 F5 129.9(36) 2_554 . ?
F6 B2 F5 110.5(22) . . ?
F6' B2 F5 115.5(20) . . ?
F6' B2 F5 25.7(25) 2_554 . ?
F5 B2 F5 115.6(54) 2_554 . ?
F6 B2 F5' 105.5(21) 2_554 2_554 ?
F6 B2 F5' 64.1(20) . 2_554 ?
F6' B2 F5' 78.9(19) . 2_554 ?
F6' B2 F5' 105.8(17) 2_554 2_554 ?
F5 B2 F5' 104.3(16) 2_554 2_554 ?
F5 B2 F5' 81.4(18) . 2_554 ?
F6 B2 F5' 64.1(20) 2_554 . ?
F6 B2 F5' 105.5(21) . . ?
F6' B2 F5' 105.8(17) . . ?
F6' B2 F5' 78.9(19) 2_554 . ?
F5 B2 F5' 81.4(18) 2_554 . ?
F5 B2 F5' 104.3(16) . . ?
F5' B2 F5' 169.6(29) 2_554 . ?
F6' F5 B2 72.2(36) 2_554 . ?
F6 F6 B2 68.6(14) 2_554 . ?
F6 F6 F5' 128.1(21) 2_554 2_554 ?
B2 F6 F5' 61.9(14) . 2_554 ?
B2 F5' F6 53.9(13) . 2_554 ?
B2 F5' F6' 47.5(12) . 2_554 ?
F6 F5' F6' 86.2(16) 2_554 2_554 ?
F5 F6' B2 82.1(42) 2_554 . ?
F5 F6' F5' 134.9(58) 2_554 2_554 ?
B2 F6' F5' 53.6(12) . 2_554 ?
F8 B3 F8 66.8(28) 2_556 . ?
F8 B3 F8' 115.9(20) 2_556 2_556 ?
F8 B3 F8' 157.6(20) . 2_556 ?
F8 B3 F8' 157.6(20) 2_556 . ?
F8 B3 F8' 115.9(20) . . ?
F8' B3 F8' 70.7(34) 2_556 . ?
F8 B3 F7 85.4(21) 2_556 . ?
F8 B3 F7 110.7(19) . . ?
F8' B3 F7 49.8(19) 2_556 . ?
F8' B3 F7 112.2(23) . . ?
F8 B3 F7 110.7(19) 2_556 2_556 ?
F8 B3 F7 85.4(21) . 2_556 ?
F8' B3 F7 112.2(23) 2_556 2_556 ?
F8' B3 F7 49.8(19) . 2_556 ?
F7 B3 F7 161.2(28) . 2_556 ?
F8 B3 F7' 53.2(17) 2_556 . ?
F8 B3 F7' 106.2(22) . . ?
F8' B3 F7' 90.9(24) 2_556 . ?
F8' B3 F7' 107.3(20) . . ?
F7 B3 F7' 103.5(18) . . ?
F7 B3 F7' 80.2(17) 2_556 . ?
F8 B3 F7' 106.2(22) 2_556 2_556 ?
F8 B3 F7' 53.2(18) . 2_556 ?
F8' B3 F7' 107.3(20) 2_556 2_556 ?
F8' B3 F7' 90.9(24) . 2_556 ?
F7 B3 F7' 80.2(17) . 2_556 ?
F7 B3 F7' 103.5(18) 2_556 2_556 ?
F7' B3 F7' 157.9(32) . 2_556 ?
F8' F7 B3 61.1(20) 2_556 . ?
F7' F8 B3 68.3(16) 2_556 . ?
F7' F8 F8 109.9(31) 2_556 2_556 ?
B3 F8 F8 56.6(14) . 2_556 ?
F8 F7' B3 58.6(17) 2_556 . ?
F7 F8' B3 69.1(15) 2_556 . ?
F7 F8' F8' 114.7(32) 2_556 2_556 ?
B3 F8' F8' 54.6(17) . 2_556 ?

loop_
_geom_bond_atom_site_label_1
_geom_bond_atom_site_label_2
_geom_bond_distance
_geom_bond_site_symmetry_2
_geom_bond_publ_flag
Pt1 P2 2.280(4) . ?
Pt1 P4 2.280(4) . ?
Pt1 P3 2.283(4) . ?
Pt1 P1 2.291(4) . ?
P1 C3 1.81(2) . ?
P1 C1 1.833(15) . ?
P1 C2 1.842(14) . ?
P2 C8 1.83(2) . ?
P2 C9 1.826(15) . ?
P2 C7 1.830(14) . ?
P3 C13 1.825(14) . ?
P3 C14 1.840(15) . ?
P3 C15 1.846(13) . ?
P4 C20 1.820(15) . ?
P4 C21 1.853(15) . ?
P4 C19 1.857(14) . ?
N1 C6 1.41(2) . ?
N1 C4 1.49(2) . ?
N1 C1 1.49(2) . ?
N2 C5 1.44(2) . ?
N2 C2 1.46(2) . ?
N2 C4 1.48(2) . ?
N3 C5 1.47(2) . ?
N3 C3 1.47(2) . ?
N3 C6 1.50(2) . ?
N4 C12 1.46(2) . ?
N4 C7 1.47(2) . ?
N4 C10 1.48(2) . ?
N5 C11 1.43(2) . ?
N5 C8 1.47(2) . ?
N5 C10 1.47(2) . ?
N6 C11 1.49(2) . ?
N6 C12 1.50(2) . ?
N6 C9 1.53(2) . ?
N7 C13 1.46(2) . ?
N7 C17 1.49(2) . ?
N7 C16 1.52(2) . ?
N8 C17 1.44(2) . ?
N8 C14 1.46(2) . ?
N8 C18 1.47(2) . ?
N9 C15 1.45(2) . ?
N9 C18 1.46(2) . ?
N9 C16 1.45(2) . ?
N10 C19 1.48(2) . ?
N10 C23 1.49(2) . ?
N10 C22 1.53(2) . ?
N11 C22 1.46(2) . ?
N11 C20 1.47(2) . ?
N11 C24 1.47(2) . ?
N12 C23 1.45(2) . ?
N12 C24 1.48(2) . ?
N12 C21 1.49(2) . ?
B1 F2 1.34(2) . ?
B1 F4 1.36(2) . ?
B1 F3 1.36(2) . ?
B1 F1 1.38(2) . ?
B2 F6 1.32(2) 2_554 ?
B2 F6 1.32(2) . ?
B2 F6' 1.32(2) . ?
B2 F6' 1.32(2) 2_554 ?
B2 F5 1.37(2) 2_554 ?
B2 F5 1.37(2) . ?
B2 F5' 1.44(2) 2_554 ?
B2 F5' 1.44(2) . ?
F5 F6' 0.60(6) 2_554 ?
F6 F6 0.96(6) 2_554 ?
F6 F5' 1.47(4) 2_554 ?
F5' F6 1.47(4) 2_554 ?
F5' F6' 1.75(4) 2_554 ?
F6' F5 0.60(6) 2_554 ?
F6' F5' 1.75(4) 2_554 ?
B3 F8 1.30(2) 2_556 ?
B3 F8 1.30(2) . ?
B3 F8' 1.30(2) 2_556 ?
B3 F8' 1.30(2) . ?
B3 F7 1.39(2) . ?
B3 F7 1.39(2) 2_556 ?
B3 F7' 1.42(2) . ?
B3 F7' 1.42(2) 2_556 ?
F7 F8' 1.13(4) 2_556 ?
F8 F7' 1.22(4) 2_556 ?
F8 F8 1.43(5) 2_556 ?
F7' F8 1.22(4) 2_556 ?
F8' F7 1.13(4) 2_556 ?
F8' F8' 1.50(7) 2_556 ?
